data_1552637
loop_
_publ_author_name
'Sim, Dawn Su-Yin'
'Navanesan, Suerialoasan'
'Sim, Kae-Shin'
'Gurusamy, Subramaniam'
'Lim, Siew-Huah'
'Low, Yun-Yee'
'Kam, Toh-Seok'

_publ_section_title
;
 Conolodinines A-D, Aspidosperma- Aspidosperma Bisindole Alkaloids with
 Antiproliferative Activity from Tabernaemontana corymbosa.
;
_journal_issue 4
_journal_name_full 'Journal of natural products'
_journal_page_first 850
_journal_page_last 858
_journal_paper_doi 10.1021/acs.jnatprod.8b00919
_journal_volume 82
_journal_year 2019
_chemical_absolute_configuration ad
_chemical_formula_moiety 'C43 H46 N4 O10'
_chemical_formula_sum 'C43 H46 N4 O10'
_chemical_formula_weight 778.84
_chemical_temperature_decomposition_gt 453
_space_group_crystal_system monoclinic
_space_group_IT_number 4
_space_group_name_Hall 'P 2yb'
_space_group_name_H-M_alt 'P 1 21 1'
_atom_sites_solution_hydrogens mixed
_audit_creation_method SHELXL-2014/7
_cell_angle_alpha 90
_cell_angle_beta 105.918(2)
_cell_angle_gamma 90
_cell_formula_units_Z 2
_cell_length_a 11.4728(2)
_cell_length_b 14.2022(3)
_cell_length_c 12.6852(3)
_cell_measurement_reflns_used 9503
_cell_measurement_temperature 159(4)
_cell_measurement_theta_max 74.0860
_cell_measurement_theta_min 4.7380
_cell_volume 1987.66(7)
_computing_cell_refinement
;
CrysAlisPro, Agilent Technologies,
Version 1.171.36.28 (release 01-02-2013 CrysAlis171 .NET)
(compiled Feb  1 2013,16:14:44)
;
_computing_data_collection
;
CrysAlisPro, Agilent Technologies,
Version 1.171.36.28 (release 01-02-2013 CrysAlis171 .NET)
(compiled Feb  1 2013,16:14:44)
;
_computing_data_reduction
;
CrysAlisPro, Agilent Technologies,
Version 1.171.36.28 (release 01-02-2013 CrysAlis171 .NET)
(compiled Feb  1 2013,16:14:44)
;
_computing_molecular_graphics 'X-SEED (Barbour, 2001)'
_computing_publication_material 'enCIFer (Allen et al., 2004)'
_computing_structure_refinement 'SHELXL-2014/7 (Sheldrick, 2014)'
_computing_structure_solution 'SHELXS-2014/7 (Sheldrick, 2014)'
_diffrn_ambient_temperature 159(4)
_diffrn_measured_fraction_theta_full 1.000
_diffrn_measured_fraction_theta_max 0.985
_diffrn_measurement_device_type 'SuperNova, Dual, Cu at zero, Atlas'
_diffrn_radiation_type CuK\a
_diffrn_radiation_wavelength 1.54178
_diffrn_reflns_av_R_equivalents 0.0675
_diffrn_reflns_av_unetI/netI 0.0696
_diffrn_reflns_Laue_measured_fraction_full 1.000
_diffrn_reflns_Laue_measured_fraction_max 0.985
_diffrn_reflns_limit_h_max 14
_diffrn_reflns_limit_h_min -11
_diffrn_reflns_limit_k_max 17
_diffrn_reflns_limit_k_min -17
_diffrn_reflns_limit_l_max 15
_diffrn_reflns_limit_l_min -14
_diffrn_reflns_number 14533
_diffrn_reflns_point_group_measured_fraction_full 0.999
_diffrn_reflns_point_group_measured_fraction_max 0.972
_diffrn_reflns_theta_full 67.679
_diffrn_reflns_theta_max 74.066
_diffrn_reflns_theta_min 3.623
_diffrn_source 'micro-focus sealed X-ray tube'
_exptl_absorpt_coefficient_mu 0.768
_exptl_absorpt_correction_T_max 1.00000
_exptl_absorpt_correction_T_min 0.52537
_exptl_absorpt_correction_type multi-scan
_exptl_absorpt_process_details
;
CrysAlisPro 1.171.38.41 (Rigaku Oxford Diffraction, 2015)
Empirical absorption correction using spherical harmonics,
 implemented in SCALE3 ABSPACK scaling algorithm.
;
_exptl_crystal_colour 'dark red'
_exptl_crystal_density_diffrn 1.301
_exptl_crystal_description block
_exptl_crystal_F_000 824
_exptl_crystal_size_max 0.5
_exptl_crystal_size_mid 0.5
_exptl_crystal_size_min 0.1
_refine_diff_density_max 0.742
_refine_diff_density_min -0.332
_refine_diff_density_rms 0.064
_refine_ls_abs_structure_details
;
 Classical Flack method preferred over Parsons because s.u. lower.
;
_refine_ls_abs_structure_Flack 0.0(3)
_refine_ls_extinction_method none
_refine_ls_goodness_of_fit_ref 1.055
_refine_ls_hydrogen_treatment mixed
_refine_ls_matrix_type full
_refine_ls_number_parameters 525
_refine_ls_number_reflns 7855
_refine_ls_number_restraints 1
_refine_ls_restrained_S_all 1.055
_refine_ls_R_factor_all 0.0745
_refine_ls_R_factor_gt 0.0699
_refine_ls_shift/su_max <0.001
_refine_ls_shift/su_mean <0.001
_refine_ls_structure_factor_coef Fsqd
_refine_ls_weighting_details 'w=1/[\s^2^(Fo^2^)+(0.1370P)^2^] where P=(Fo^2^+2Fc^2^)/3'
_refine_ls_weighting_scheme calc
_refine_ls_wR_factor_gt 0.1878
_refine_ls_wR_factor_ref 0.1953
_reflns_Friedel_coverage 0.895
_reflns_Friedel_fraction_full 0.999
_reflns_Friedel_fraction_max 0.958
_reflns_number_gt 7079
_reflns_number_total 7855
_reflns_threshold_expression 'I > 2\s(I)'
_cod_data_source_file np8b00919_si_005.cif
_cod_data_source_block Compound_8
_cod_depositor_comments
;
The following automatic conversions were performed:

data name '_chemical_melting_point' was changed to
'_chemical_temperature_decomposition_gt' since the value was
specified as 'more than' ('>') a certain temperature. The value
'>453K dec.' was changed to '453' -- it should be numeric and without
a unit designator.

Automatic conversion script
Id: cif_fix_values 6909 2019-04-08 15:41:33Z antanas 
;
_cod_original_cell_volume 1987.67(7)
_cod_original_sg_symbol_H-M 'P 21'
_cod_database_code 1552637
_shelx_shelxl_version_number 2014/7
_shelx_space_group_comment
;
The symmetry employed for this shelxl refinement is uniquely defined
by the following loop, which should always be used as a source of
symmetry information in preference to the above space-group names.
They are only intended as comments.
;

loop_
_space_group_symop_operation_xyz
'x, y, z'
'-x, y+1/2, -z'

loop_
_atom_site_label
_atom_site_type_symbol
_atom_site_fract_x
_atom_site_fract_y
_atom_site_fract_z
_atom_site_U_iso_or_equiv
_atom_site_adp_type
_atom_site_occupancy
_atom_site_site_symmetry_order
_atom_site_calc_flag
_atom_site_refinement_flags_posn
_atom_site_refinement_flags_adp
C2 C 0.6079(3) 0.6348(3) 0.8611(4) 0.0246(8) Uani 1 1 d . .
C3 C 0.3151(3) 0.8554(3) 0.9437(3) 0.0216(8) Uani 1 1 d . .
H3 H 0.2590 0.8467 0.9889 0.026 Uiso 1 1 calc R U
C5 C 0.2880(3) 0.6925(3) 0.8602(4) 0.0231(8) Uani 1 1 d . .
H5A H 0.2437 0.7154 0.7883 0.028 Uiso 1 1 calc R U
H5B H 0.2312 0.6684 0.8979 0.028 Uiso 1 1 calc R U
C6 C 0.3824(3) 0.6187(3) 0.8530(4) 0.0253(9) Uani 1 1 d . .
H6A H 0.3492 0.5730 0.7958 0.030 Uiso 1 1 calc R U
H6B H 0.4134 0.5861 0.9222 0.030 Uiso 1 1 calc R U
C7 C 0.4830(3) 0.6801(3) 0.8246(3) 0.0227(8) Uani 1 1 d . .
C8 C 0.4626(3) 0.6804(3) 0.7028(4) 0.0245(8) Uani 1 1 d . .
C9 C 0.3806(4) 0.7220(3) 0.6183(4) 0.0280(9) Uani 1 1 d . .
H9 H 0.3246 0.7646 0.6315 0.034 Uiso 1 1 calc R U
C10 C 0.3808(4) 0.6995(3) 0.5068(4) 0.0318(10) Uani 1 1 d . .
C11 C 0.4740(4) 0.6341(4) 0.4871(4) 0.0343(10) Uani 1 1 d . .
C12 C 0.5567(4) 0.5914(4) 0.5751(4) 0.0351(10) Uani 1 1 d . .
C13 C 0.5544(4) 0.6153(3) 0.6810(4) 0.0291(9) Uani 1 1 d . .
C14 C 0.4215(4) 0.9210(3) 1.0027(3) 0.0236(8) Uani 1 1 d . .
H14 H 0.3974 0.9569 1.0593 0.028 Uiso 1 1 calc R U
C15 C 0.5399(4) 0.8691(3) 1.0559(3) 0.0247(9) Uani 1 1 d . .
H15 H 0.6030 0.9165 1.0838 0.030 Uiso 1 1 calc R U
C16 C 0.6803(4) 0.6474(3) 0.9630(4) 0.0258(9) Uani 1 1 d . .
C17 C 0.6391(3) 0.7137(3) 1.0365(4) 0.0247(8) Uani 1 1 d . .
H17A H 0.7075 0.7307 1.0976 0.030 Uiso 1 1 calc R U
H17B H 0.5793 0.6827 1.0657 0.030 Uiso 1 1 calc R U
C18 C 0.7961(4) 0.8783(4) 0.9992(5) 0.0444(13) Uani 1 1 d . .
H18D H 0.7870 0.9140 1.0607 0.067 Uiso 1 1 calc R U
H18E H 0.8416 0.9144 0.9602 0.067 Uiso 1 1 calc R U
H18F H 0.8381 0.8207 1.0247 0.067 Uiso 1 1 calc R U
C19 C 0.6714(4) 0.8560(3) 0.9230(4) 0.0305(10) Uani 1 1 d . .
H19C H 0.6824 0.8180 0.8629 0.037 Uiso 1 1 calc R U
H19D H 0.6340 0.9147 0.8921 0.037 Uiso 1 1 calc R U
C20 C 0.5829(3) 0.8043(3) 0.9744(3) 0.0229(8) Uani 1 1 d . .
C21 C 0.4715(3) 0.7763(3) 0.8793(3) 0.0191(7) Uani 1 1 d . .
H21 H 0.4545 0.8260 0.8236 0.023 Uiso 1 1 calc R U
C22 C 0.8038(4) 0.6057(3) 1.0043(4) 0.0303(9) Uani 1 1 d . .
C23 C 0.9363(4) 0.4845(4) 0.9850(5) 0.0411(12) Uani 1 1 d . .
H23D H 0.9941 0.5249 0.9653 0.062 Uiso 1 1 calc R U
H23E H 0.9348 0.4246 0.9495 0.062 Uiso 1 1 calc R U
H23F H 0.9591 0.4757 1.0630 0.062 Uiso 1 1 calc R U
C24 C 0.6751(9) 0.4514(7) 0.6113(10) 0.094(3) Uani 1 1 d . .
H24A H 0.7284 0.4670 0.6817 0.140 Uiso 1 1 calc R U
H24B H 0.7159 0.4099 0.5734 0.140 Uiso 1 1 calc R U
H24C H 0.6040 0.4208 0.6209 0.140 Uiso 1 1 calc R U
C2' C 0.0486(4) 1.0640(3) 0.5228(4) 0.0266(9) Uani 1 1 d . .
C3' C -0.2978(4) 0.8831(4) 0.5370(4) 0.0377(11) Uani 1 1 d . .
H3'1 H -0.3748 0.9084 0.5414 0.045 Uiso 1 1 calc R U
H3'2 H -0.2729 0.8347 0.5926 0.045 Uiso 1 1 calc R U
C5' C -0.1791(4) 1.0022(4) 0.6643(4) 0.0344(10) Uani 1 1 d . .
H5'1 H -0.1529 0.9566 0.7229 0.041 Uiso 1 1 calc R U
H5'2 H -0.2475 1.0375 0.6747 0.041 Uiso 1 1 calc R U
C6' C -0.0769(4) 1.0665(4) 0.6571(4) 0.0333(10) Uani 1 1 d . .
H6'1 H -0.0293 1.0858 0.7294 0.040 Uiso 1 1 calc R U
H6'2 H -0.1075 1.1221 0.6140 0.040 Uiso 1 1 calc R U
C7' C -0.0001(4) 1.0040(3) 0.5991(3) 0.0256(9) Uani 1 1 d . .
C8' C 0.1168(3) 0.9765(3) 0.6835(3) 0.0235(8) Uani 1 1 d . .
C9' C 0.1430(3) 0.9103(3) 0.7665(3) 0.0217(8) Uani 1 1 d . .
H9' H 0.0870 0.8643 0.7711 0.026 Uiso 1 1 calc R U
C10' C 0.2566(3) 0.9149(3) 0.8433(3) 0.0217(8) Uani 1 1 d . .
C11' C 0.3374(3) 0.9857(3) 0.8364(3) 0.0219(8) Uani 1 1 d . .
C12' C 0.3155(4) 1.0516(3) 0.7523(4) 0.0242(8) Uani 1 1 d . .
H12' H 0.3714 1.0979 0.7479 0.029 Uiso 1 1 calc R U
C13' C 0.2034(4) 1.0431(3) 0.6752(3) 0.0243(8) Uani 1 1 d . .
C14' C -0.3123(4) 0.8410(4) 0.4267(4) 0.0379(11) Uani 1 1 d . .
H14' H -0.3555 0.7807 0.4126 0.046 Uiso 1 1 calc R U
C15' C -0.2201(4) 0.8575(4) 0.3672(4) 0.0366(11) Uani 1 1 d . .
H15' H -0.2108 0.8068 0.3177 0.044 Uiso 1 1 calc R U
C16' C -0.0048(4) 1.0735(3) 0.4136(4) 0.0326(10) Uani 1 1 d . .
C17' C -0.1153(4) 1.0139(4) 0.3628(4) 0.0338(10) Uani 1 1 d . .
H17C H -0.1237 1.0062 0.2851 0.041 Uiso 1 1 calc R U
H17D H -0.1873 1.0457 0.3708 0.041 Uiso 1 1 calc R U
C18' C 0.0191(5) 0.8494(5) 0.2911(5) 0.0488(14) Uani 1 1 d . .
H18A H -0.0549 0.8265 0.2421 0.073 Uiso 1 1 calc R U
H18B H 0.0838 0.8064 0.2914 0.073 Uiso 1 1 calc R U
H18C H 0.0377 0.9102 0.2671 0.073 Uiso 1 1 calc R U
C19' C 0.0042(4) 0.8570(4) 0.4054(4) 0.0331(10) Uani 1 1 d . .
H19A H 0.0776 0.8845 0.4523 0.040 Uiso 1 1 calc R U
H19B H -0.0026 0.7938 0.4322 0.040 Uiso 1 1 calc R U
C20' C -0.1050(4) 0.9151(4) 0.4186(4) 0.0311(10) Uani 1 1 d . .
C21' C -0.0920(4) 0.9272(3) 0.5407(4) 0.0273(9) Uani 1 1 d . .
H21' H -0.0687 0.8667 0.5777 0.033 Uiso 1 1 calc R U
C22' C 0.0531(4) 1.1356(4) 0.3514(4) 0.0334(10) Uani 1 1 d . .
C23' C 0.0596(5) 1.1928(4) 0.1805(4) 0.0401(12) Uani 1 1 d . .
H23A H 0.0630 1.2561 0.2078 0.060 Uiso 1 1 calc R U
H23B H 0.0149 1.1918 0.1045 0.060 Uiso 1 1 calc R U
H23C H 0.1404 1.1702 0.1883 0.060 Uiso 1 1 calc R U
H1A H 0.200(5) 1.137(5) 0.552(5) 0.028(14) Uiso 1 1 d . .
N1 N 0.6351(3) 0.5888(3) 0.7734(3) 0.0312(8) Uani 1 1 d . .
N4 N 0.3667(3) 0.7649(2) 0.9241(3) 0.0202(7) Uani 1 1 d . .
N1' N 0.1579(4) 1.1004(3) 0.5829(3) 0.0308(8) Uani 1 1 d . .
N4' N -0.2079(3) 0.9575(3) 0.5573(3) 0.0313(8) Uani 1 1 d . .
O10 O 0.3046(4) 0.7333(3) 0.4264(3) 0.0446(9) Uani 1 1 d . .
O11 O 0.4763(4) 0.6196(5) 0.3829(4) 0.0639(14) Uani 1 1 d . .
H11 H 0.4157 0.6429 0.3410 0.096 Uiso 1 1 calc R U
O12 O 0.6411(4) 0.5341(3) 0.5496(4) 0.0538(11) Uani 1 1 d . .
O15 O 0.5206(3) 0.8197(2) 1.1475(3) 0.0314(7) Uani 1 1 d . .
H22 H 0.5619 0.8436 1.2044 0.047 Uiso 1 1 calc R U
O22 O 0.8829(3) 0.6390(3) 1.0782(3) 0.0444(9) Uani 1 1 d . .
O23 O 0.8175(3) 0.5269(3) 0.9506(3) 0.0359(8) Uani 1 1 d . .
O11' O 0.4413(2) 0.9859(2) 0.9211(3) 0.0264(6) Uani 1 1 d . .
O14' O -0.3360(3) 0.9072(3) 0.3354(3) 0.0402(9) Uani 1 1 d . .
O22' O 0.1407(4) 1.1850(3) 0.3903(3) 0.0447(9) Uani 1 1 d . .
O23' O 0.0007(3) 1.1334(3) 0.2418(3) 0.0371(8) Uani 1 1 d . .

loop_
_atom_site_aniso_label
_atom_site_aniso_U_11
_atom_site_aniso_U_22
_atom_site_aniso_U_33
_atom_site_aniso_U_23
_atom_site_aniso_U_13
_atom_site_aniso_U_12
C2 0.0120(17) 0.0231(17) 0.034(2) 0.0008(16) -0.0025(15) 0.0015(14)
C3 0.0129(16) 0.0229(17) 0.0241(18) 0.0030(15) -0.0031(14) 0.0011(14)
C5 0.0111(16) 0.0217(18) 0.031(2) -0.0027(15) -0.0037(14) -0.0037(14)
C6 0.0141(17) 0.0205(18) 0.034(2) 0.0003(15) -0.0058(15) -0.0017(14)
C7 0.0099(17) 0.0225(17) 0.029(2) -0.0001(15) -0.0064(14) 0.0012(14)
C8 0.0126(17) 0.0238(17) 0.033(2) -0.0032(17) -0.0015(15) -0.0023(14)
C9 0.0208(19) 0.0284(19) 0.031(2) -0.0024(17) 0.0006(16) 0.0020(16)
C10 0.028(2) 0.033(2) 0.029(2) 0.0005(17) -0.0013(17) -0.0047(17)
C11 0.025(2) 0.041(2) 0.034(2) -0.009(2) 0.0042(18) -0.0085(19)
C12 0.024(2) 0.040(2) 0.039(3) -0.010(2) 0.0030(18) 0.0005(18)
C13 0.0198(19) 0.029(2) 0.033(2) -0.0067(17) -0.0017(16) 0.0002(16)
C14 0.0162(18) 0.0228(18) 0.025(2) 0.0000(15) -0.0054(15) 0.0006(15)
C15 0.0166(18) 0.0212(18) 0.028(2) -0.0013(15) -0.0077(15) -0.0033(14)
C16 0.0124(18) 0.0236(18) 0.034(2) 0.0047(16) -0.0053(15) -0.0002(15)
C17 0.0111(16) 0.0270(18) 0.030(2) 0.0044(16) -0.0049(14) 0.0001(14)
C18 0.017(2) 0.054(3) 0.052(3) 0.007(2) -0.007(2) -0.014(2)
C19 0.0118(18) 0.033(2) 0.040(2) 0.0039(19) -0.0039(16) -0.0054(16)
C20 0.0098(16) 0.0237(18) 0.028(2) 0.0020(15) -0.0069(14) -0.0009(13)
C21 0.0058(15) 0.0208(17) 0.0263(19) 0.0006(14) -0.0030(14) -0.0008(12)
C22 0.0120(18) 0.037(2) 0.037(2) 0.0079(19) -0.0020(16) 0.0040(16)
C23 0.018(2) 0.052(3) 0.052(3) 0.018(2) 0.0064(19) 0.017(2)
C24 0.071(6) 0.066(5) 0.135(9) -0.019(6) 0.015(6) 0.035(4)
C2' 0.0229(19) 0.0256(19) 0.026(2) 0.0039(16) -0.0032(16) 0.0061(16)
C3' 0.021(2) 0.052(3) 0.035(2) -0.004(2) -0.0017(17) -0.002(2)
C5' 0.023(2) 0.045(3) 0.031(2) -0.002(2) -0.0012(17) 0.0096(18)
C6' 0.024(2) 0.036(2) 0.034(2) -0.0035(19) -0.0033(16) 0.0095(17)
C7' 0.0157(18) 0.0283(19) 0.025(2) -0.0013(16) -0.0081(15) 0.0037(15)
C8' 0.0127(17) 0.0268(19) 0.0255(19) 0.0007(16) -0.0038(14) 0.0025(14)
C9' 0.0112(16) 0.0234(18) 0.027(2) 0.0004(15) 0.0001(14) 0.0039(14)
C10' 0.0118(17) 0.0216(17) 0.027(2) 0.0025(15) -0.0026(15) 0.0028(14)
C11' 0.0128(16) 0.0226(17) 0.0254(19) -0.0007(15) -0.0030(14) -0.0001(14)
C12' 0.0184(18) 0.0220(17) 0.028(2) 0.0006(15) -0.0016(15) -0.0038(14)
C13' 0.023(2) 0.0221(18) 0.0235(19) 0.0007(15) -0.0014(15) 0.0047(15)
C14' 0.021(2) 0.047(3) 0.036(3) -0.002(2) -0.0083(18) -0.0038(19)
C15' 0.020(2) 0.047(3) 0.032(2) -0.006(2) -0.0114(17) 0.0052(19)
C16' 0.027(2) 0.034(2) 0.029(2) 0.0046(18) -0.0054(17) 0.0085(18)
C17' 0.023(2) 0.041(2) 0.028(2) -0.0001(19) -0.0100(16) 0.0108(18)
C18' 0.034(3) 0.068(4) 0.040(3) -0.008(3) 0.002(2) 0.011(3)
C19' 0.024(2) 0.038(2) 0.031(2) -0.0054(19) -0.0053(16) 0.0027(18)
C20' 0.019(2) 0.038(2) 0.028(2) -0.0029(19) -0.0072(16) 0.0079(18)
C21' 0.0165(19) 0.032(2) 0.026(2) -0.0022(17) -0.0064(15) 0.0047(15)
C22' 0.031(2) 0.036(2) 0.026(2) 0.0065(18) -0.0035(17) 0.0118(19)
C23' 0.032(2) 0.055(3) 0.034(3) 0.011(2) 0.0094(19) 0.014(2)
N1 0.0199(17) 0.0308(18) 0.036(2) -0.0041(16) -0.0030(14) 0.0064(14)
N4 0.0083(13) 0.0203(15) 0.0277(16) -0.0028(13) -0.0021(12) -0.0003(11)
N1' 0.0268(19) 0.0281(18) 0.030(2) 0.0057(16) -0.0059(15) -0.0021(15)
N4' 0.0142(15) 0.042(2) 0.032(2) -0.0061(17) -0.0036(13) 0.0044(15)
O10 0.044(2) 0.047(2) 0.0326(19) 0.0022(15) -0.0073(15) 0.0052(17)
O11 0.052(3) 0.093(4) 0.045(2) -0.006(3) 0.012(2) 0.004(3)
O12 0.040(2) 0.059(3) 0.064(3) -0.017(2) 0.0158(19) 0.0137(19)
O15 0.0295(16) 0.0337(16) 0.0229(15) 0.0009(13) -0.0063(12) 0.0005(13)
O22 0.0165(15) 0.057(2) 0.047(2) 0.0017(19) -0.0114(14) 0.0067(15)
O23 0.0156(14) 0.0402(17) 0.048(2) 0.0056(16) 0.0018(13) 0.0128(13)
O11' 0.0153(13) 0.0250(13) 0.0310(16) -0.0009(12) -0.0073(11) -0.0020(11)
O14' 0.0210(16) 0.053(2) 0.0353(18) -0.0014(16) -0.0117(13) 0.0022(15)
O22' 0.047(2) 0.0404(19) 0.039(2) 0.0107(16) -0.0013(16) -0.0061(17)
O23' 0.0304(17) 0.049(2) 0.0276(17) 0.0070(15) 0.0005(13) 0.0103(15)

loop_
_atom_type_symbol
_atom_type_description
_atom_type_scat_dispersion_real
_atom_type_scat_dispersion_imag
_atom_type_scat_source
C C 0.0181 0.0091 'International Tables Vol C Tables 4.2.6.8 and 6.1.1.4'
H H 0.0000 0.0000 'International Tables Vol C Tables 4.2.6.8 and 6.1.1.4'
N N 0.0311 0.0180 'International Tables Vol C Tables 4.2.6.8 and 6.1.1.4'
O O 0.0492 0.0322 'International Tables Vol C Tables 4.2.6.8 and 6.1.1.4'

loop_
_geom_angle_atom_site_label_1
_geom_angle_atom_site_label_2
_geom_angle_atom_site_label_3
_geom_angle
C16 C2 N1 127.9(4)
C16 C2 C7 121.2(4)
N1 C2 C7 110.7(3)
N4 C3 C10' 116.8(3)
N4 C3 C14 107.9(3)
C10' C3 C14 100.3(3)
N4 C3 H3 110.4
C10' C3 H3 110.4
C14 C3 H3 110.4
N4 C5 C6 100.1(3)
N4 C5 H5A 111.7
C6 C5 H5A 111.7
N4 C5 H5B 111.7
C6 C5 H5B 111.7
H5A C5 H5B 109.5
C5 C6 C7 102.2(3)
C5 C6 H6A 111.3
C7 C6 H6A 111.3
C5 C6 H6B 111.3
C7 C6 H6B 111.3
H6A C6 H6B 109.2
C8 C7 C2 100.5(3)
C8 C7 C21 116.7(3)
C2 C7 C21 115.1(3)
C8 C7 C6 108.8(3)
C2 C7 C6 112.7(3)
C21 C7 C6 103.2(3)
C9 C8 C13 120.0(4)
C9 C8 C7 134.1(4)
C13 C8 C7 105.8(3)
C8 C9 C10 119.2(4)
C8 C9 H9 120.4
C10 C9 H9 120.4
O10 C10 C9 121.6(5)
O10 C10 C11 118.7(5)
C9 C10 C11 119.7(4)
O11 C11 C12 122.0(5)
O11 C11 C10 118.0(5)
C12 C11 C10 120.0(5)
O12 C12 C11 116.1(5)
O12 C12 C13 125.1(5)
C11 C12 C13 118.6(5)
N1 C13 C12 125.9(4)
N1 C13 C8 111.7(4)
C12 C13 C8 122.3(4)
O11' C14 C15 109.1(3)
O11' C14 C3 107.1(3)
C15 C14 C3 114.2(3)
O11' C14 H14 108.8
C15 C14 H14 108.8
C3 C14 H14 108.8
O15 C15 C14 106.2(4)
O15 C15 C20 113.4(3)
C14 C15 C20 113.3(3)
O15 C15 H15 107.9
C14 C15 H15 107.9
C20 C15 H15 107.9
C2 C16 C17 117.9(4)
C2 C16 C22 124.1(4)
C17 C16 C22 117.7(4)
C16 C17 C20 111.4(4)
C16 C17 H17A 109.3
C20 C17 H17A 109.3
C16 C17 H17B 109.3
C20 C17 H17B 109.3
H17A C17 H17B 108.0
C19 C18 H18D 109.5
C19 C18 H18E 109.5
H18D C18 H18E 109.5
C19 C18 H18F 109.5
H18D C18 H18F 109.5
H18E C18 H18F 109.5
C18 C19 C20 116.4(4)
C18 C19 H19C 108.2
C20 C19 H19C 108.2
C18 C19 H19D 108.2
C20 C19 H19D 108.2
H19C C19 H19D 107.3
C19 C20 C21 107.0(3)
C19 C20 C17 112.4(3)
C21 C20 C17 108.8(3)
C19 C20 C15 111.3(3)
C21 C20 C15 108.9(3)
C17 C20 C15 108.4(3)
N4 C21 C20 108.3(3)
N4 C21 C7 104.7(3)
C20 C21 C7 114.8(3)
N4 C21 H21 109.6
C20 C21 H21 109.6
C7 C21 H21 109.6
O22 C22 O23 123.6(4)
O22 C22 C16 123.7(5)
O23 C22 C16 112.7(4)
O23 C23 H23D 109.5
O23 C23 H23E 109.5
H23D C23 H23E 109.5
O23 C23 H23F 109.5
H23D C23 H23F 109.5
H23E C23 H23F 109.5
O12 C24 H24A 109.5
O12 C24 H24B 109.5
H24A C24 H24B 109.5
O12 C24 H24C 109.5
H24A C24 H24C 109.5
H24B C24 H24C 109.5
C16' C2' N1' 127.9(5)
C16' C2' C7' 124.7(4)
N1' C2' C7' 107.4(4)
N4' C3' C14' 110.5(4)
N4' C3' H3'1 109.5
C14' C3' H3'1 109.5
N4' C3' H3'2 109.5
C14' C3' H3'2 109.5
H3'1 C3' H3'2 108.1
N4' C5' C6' 100.9(4)
N4' C5' H5'1 111.6
C6' C5' H5'1 111.6
N4' C5' H5'2 111.6
C6' C5' H5'2 111.6
H5'1 C5' H5'2 109.4
C5' C6' C7' 103.4(4)
C5' C6' H6'1 111.1
C7' C6' H6'1 111.1
C5' C6' H6'2 111.1
C7' C6' H6'2 111.1
H6'1 C6' H6'2 109.0
C2' C7' C8' 100.8(3)
C2' C7' C21' 114.4(4)
C8' C7' C21' 120.4(3)
C2' C7' C6' 109.7(4)
C8' C7' C6' 108.4(3)
C21' C7' C6' 103.0(4)
C9' C8' C13' 120.5(3)
C9' C8' C7' 132.7(4)
C13' C8' C7' 106.3(3)
C8' C9' C10' 117.8(4)
C8' C9' H9' 121.1
C10' C9' H9' 121.1
C11' C10' C9' 120.0(4)
C11' C10' C3 107.8(3)
C9' C10' C3 132.1(4)
O11' C11' C10' 113.9(4)
O11' C11' C12' 122.5(4)
C10' C11' C12' 123.6(3)
C11' C12' C13' 114.8(4)
C11' C12' H12' 122.6
C13' C12' H12' 122.6
C12' C13' C8' 123.1(4)
C12' C13' N1' 126.7(4)
C8' C13' N1' 110.2(4)
O14' C14' C15' 59.7(3)
O14' C14' C3' 115.8(5)
C15' C14' C3' 120.3(4)
O14' C14' H14' 116.3
C15' C14' H14' 116.3
C3' C14' H14' 116.3
O14' C15' C14' 59.5(3)
O14' C15' C20' 118.1(4)
C14' C15' C20' 121.3(4)
O14' C15' H15' 115.4
C14' C15' H15' 115.4
C20' C15' H15' 115.4
C2' C16' C22' 117.9(4)
C2' C16' C17' 117.9(5)
C22' C16' C17' 124.1(4)
C16' C17' C20' 111.1(3)
C16' C17' H17C 109.4
C20' C17' H17C 109.4
C16' C17' H17D 109.4
C20' C17' H17D 109.4
H17C C17' H17D 108.0
C19' C18' H18A 109.5
C19' C18' H18B 109.5
H18A C18' H18B 109.5
C19' C18' H18C 109.5
H18A C18' H18C 109.5
H18B C18' H18C 109.5
C18' C19' C20' 116.8(4)
C18' C19' H19A 108.1
C20' C19' H19A 108.1
C18' C19' H19B 108.1
C20' C19' H19B 108.1
H19A C19' H19B 107.3
C21' C20' C15' 108.9(4)
C21' C20' C19' 108.3(3)
C15' C20' C19' 107.3(4)
C21' C20' C17' 109.5(4)
C15' C20' C17' 109.6(4)
C19' C20' C17' 113.2(4)
N4' C21' C20' 109.8(3)
N4' C21' C7' 104.4(4)
C20' C21' C7' 115.3(4)
N4' C21' H21' 109.1
C20' C21' H21' 109.1
C7' C21' H21' 109.1
O22' C22' O23' 121.0(5)
O22' C22' C16' 125.3(4)
O23' C22' C16' 113.7(4)
O23' C23' H23A 109.5
O23' C23' H23B 109.5
H23A C23' H23B 109.5
O23' C23' H23C 109.5
H23A C23' H23C 109.5
H23B C23' H23C 109.5
C13 N1 C2 108.3(4)
C5 N4 C3 119.7(3)
C5 N4 C21 108.0(3)
C3 N4 C21 112.3(3)
C2' N1' C13' 108.6(4)
C2' N1' H1A 120(4)
C13' N1' H1A 126(4)
C3' N4' C5' 117.0(4)
C3' N4' C21' 112.9(4)
C5' N4' C21' 106.2(3)
C11 O11 H11 109.5
C12 O12 C24 118.1(6)
C15 O15 H22 109.5
C22 O23 C23 115.3(4)
C11' O11' C14 106.6(3)
C14' O14' C15' 60.8(3)
C22' O23' C23' 113.6(4)

loop_
_geom_bond_atom_site_label_1
_geom_bond_atom_site_label_2
_geom_bond_distance
C2 C16 1.344(6)
C2 N1 1.396(6)
C2 C7 1.522(5)
C3 N4 1.464(5)
C3 C10' 1.522(5)
C3 C14 1.554(5)
C3 H3 0.9800
C5 N4 1.460(5)
C5 C6 1.528(6)
C5 H5A 0.9700
C5 H5B 0.9700
C6 C7 1.566(6)
C6 H6A 0.9700
C6 H6B 0.9700
C7 C8 1.498(6)
C7 C21 1.554(5)
C8 C9 1.354(6)
C8 C13 1.482(6)
C9 C10 1.451(7)
C9 H9 0.9300
C10 O10 1.244(6)
C10 C11 1.488(7)
C11 O11 1.345(7)
C11 C12 1.391(7)
C12 O12 1.370(6)
C12 C13 1.393(7)
C13 N1 1.334(6)
C14 O11' 1.450(5)
C14 C15 1.530(5)
C14 H14 0.9800
C15 O15 1.426(6)
C15 C20 1.562(6)
C15 H15 0.9800
C16 C17 1.489(7)
C16 C22 1.493(5)
C17 C20 1.552(5)
C17 H17A 0.9700
C17 H17B 0.9700
C18 C19 1.524(6)
C18 H18D 0.9600
C18 H18E 0.9600
C18 H18F 0.9600
C19 C20 1.535(6)
C19 H19C 0.9700
C19 H19D 0.9700
C20 C21 1.550(5)
C21 N4 1.473(5)
C21 H21 0.9800
C22 O22 1.208(6)
C22 O23 1.341(7)
C23 O23 1.445(5)
C23 H23D 0.9600
C23 H23E 0.9600
C23 H23F 0.9600
C24 O12 1.406(11)
C24 H24A 0.9600
C24 H24B 0.9600
C24 H24C 0.9600
C2' C16' 1.360(6)
C2' N1' 1.377(6)
C2' C7' 1.506(7)
C3' N4' 1.449(7)
C3' C14' 1.488(7)
C3' H3'1 0.9700
C3' H3'2 0.9700
C5' N4' 1.452(6)
C5' C6' 1.508(7)
C5' H5'1 0.9700
C5' H5'2 0.9700
C6' C7' 1.569(6)
C6' H6'1 0.9700
C6' H6'2 0.9700
C7' C8' 1.520(5)
C7' C21' 1.557(6)
C8' C9' 1.381(6)
C8' C13' 1.397(6)
C9' C10' 1.398(5)
C9' H9' 0.9300
C10' C11' 1.388(6)
C11' O11' 1.369(4)
C11' C12' 1.389(6)
C12' C13' 1.391(5)
C12' H12' 0.9300
C13' N1' 1.404(5)
C14' O14' 1.458(7)
C14' C15' 1.477(8)
C14' H14' 0.9800
C15' O14' 1.461(6)
C15' C20' 1.539(6)
C15' H15' 0.9800
C16' C22' 1.458(7)
C16' C17' 1.514(7)
C17' C20' 1.561(7)
C17' H17C 0.9700
C17' H17D 0.9700
C18' C19' 1.509(8)
C18' H18A 0.9600
C18' H18B 0.9600
C18' H18C 0.9600
C19' C20' 1.547(6)
C19' H19A 0.9700
C19' H19B 0.9700
C20' C21' 1.524(7)
C21' N4' 1.468(6)
C21' H21' 0.9800
C22' O22' 1.215(7)
C22' O23' 1.355(6)
C23' O23' 1.435(7)
C23' H23A 0.9600
C23' H23B 0.9600
C23' H23C 0.9600
N1' H1A 0.87(7)
O11 H11 0.8200
O15 H22 0.8200

loop_
_geom_torsion_atom_site_label_1
_geom_torsion_atom_site_label_2
_geom_torsion_atom_site_label_3
_geom_torsion_atom_site_label_4
_geom_torsion
N4 C5 C6 C7 -44.6(4)
C16 C2 C7 C8 157.7(4)
N1 C2 C7 C8 -17.2(4)
C16 C2 C7 C21 31.4(6)
N1 C2 C7 C21 -143.6(4)
C16 C2 C7 C6 -86.6(5)
N1 C2 C7 C6 98.4(4)
C5 C6 C7 C8 -94.9(4)
C5 C6 C7 C2 154.5(3)
C5 C6 C7 C21 29.7(4)
C2 C7 C8 C9 -168.2(5)
C21 C7 C8 C9 -42.9(7)
C6 C7 C8 C9 73.3(6)
C2 C7 C8 C13 15.0(4)
C21 C7 C8 C13 140.2(3)
C6 C7 C8 C13 -103.6(4)
C13 C8 C9 C10 2.3(7)
C7 C8 C9 C10 -174.2(4)
C8 C9 C10 O10 177.4(5)
C8 C9 C10 C11 -2.4(7)
O10 C10 C11 O11 4.4(7)
C9 C10 C11 O11 -175.8(5)
O10 C10 C11 C12 -176.7(5)
C9 C10 C11 C12 3.1(7)
O11 C11 C12 O12 0.4(8)
C10 C11 C12 O12 -178.4(4)
O11 C11 C12 C13 175.2(5)
C10 C11 C12 C13 -3.6(7)
O12 C12 C13 N1 1.9(9)
C11 C12 C13 N1 -172.3(5)
O12 C12 C13 C8 177.9(5)
C11 C12 C13 C8 3.6(7)
C9 C8 C13 N1 173.5(4)
C7 C8 C13 N1 -9.1(5)
C9 C8 C13 C12 -3.0(7)
C7 C8 C13 C12 174.4(4)
N4 C3 C14 O11' 102.5(4)
C10' C3 C14 O11' -20.2(4)
N4 C3 C14 C15 -18.3(5)
C10' C3 C14 C15 -141.0(4)
O11' C14 C15 O15 169.8(3)
C3 C14 C15 O15 -70.4(4)
O11' C14 C15 C20 -65.1(4)
C3 C14 C15 C20 54.6(5)
N1 C2 C16 C17 169.0(4)
C7 C2 C16 C17 -5.1(6)
N1 C2 C16 C22 -5.6(7)
C7 C2 C16 C22 -179.6(4)
C2 C16 C17 C20 -42.2(5)
C22 C16 C17 C20 132.7(4)
C18 C19 C20 C21 -171.7(4)
C18 C19 C20 C17 -52.4(6)
C18 C19 C20 C15 69.5(5)
C16 C17 C20 C19 -57.5(4)
C16 C17 C20 C21 60.7(4)
C16 C17 C20 C15 179.0(3)
O15 C15 C20 C19 -145.6(3)
C14 C15 C20 C19 93.3(4)
O15 C15 C20 C21 96.7(4)
C14 C15 C20 C21 -24.4(5)
O15 C15 C20 C17 -21.5(4)
C14 C15 C20 C17 -142.6(3)
C19 C20 C21 N4 -155.9(3)
C17 C20 C21 N4 82.4(4)
C15 C20 C21 N4 -35.5(4)
C19 C20 C21 C7 87.4(4)
C17 C20 C21 C7 -34.2(5)
C15 C20 C21 C7 -152.1(3)
C8 C7 C21 N4 115.4(4)
C2 C7 C21 N4 -127.1(4)
C6 C7 C21 N4 -3.8(4)
C8 C7 C21 C20 -125.9(4)
C2 C7 C21 C20 -8.4(5)
C6 C7 C21 C20 114.8(4)
C2 C16 C22 O22 154.7(5)
C17 C16 C22 O22 -19.9(7)
C2 C16 C22 O23 -25.6(6)
C17 C16 C22 O23 159.8(4)
N4' C5' C6' C7' -41.4(4)
C16' C2' C7' C8' 150.2(4)
N1' C2' C7' C8' -26.0(4)
C16' C2' C7' C21' 19.4(6)
N1' C2' C7' C21' -156.7(4)
C16' C2' C7' C6' -95.7(5)
N1' C2' C7' C6' 88.2(4)
C5' C6' C7' C2' 143.2(4)
C5' C6' C7' C8' -107.6(4)
C5' C6' C7' C21' 21.1(4)
C2' C7' C8' C9' -167.6(5)
C21' C7' C8' C9' -40.8(7)
C6' C7' C8' C9' 77.3(6)
C2' C7' C8' C13' 20.9(4)
C21' C7' C8' C13' 147.7(4)
C6' C7' C8' C13' -94.2(4)
C13' C8' C9' C10' 2.4(6)
C7' C8' C9' C10' -168.1(4)
C8' C9' C10' C11' 1.7(6)
C8' C9' C10' C3 179.7(4)
N4 C3 C10' C11' -102.2(4)
C14 C3 C10' C11' 14.0(4)
N4 C3 C10' C9' 79.7(6)
C14 C3 C10' C9' -164.2(4)
C9' C10' C11' O11' 175.5(4)
C3 C10' C11' O11' -2.9(5)
C9' C10' C11' C12' -3.7(7)
C3 C10' C11' C12' 177.9(4)
O11' C11' C12' C13' -177.7(4)
C10' C11' C12' C13' 1.5(6)
C11' C12' C13' C8' 2.8(6)
C11' C12' C13' N1' 179.6(4)
C9' C8' C13' C12' -4.8(7)
C7' C8' C13' C12' 168.0(4)
C9' C8' C13' N1' 177.9(4)
C7' C8' C13' N1' -9.3(5)
N4' C3' C14' O14' -52.5(5)
N4' C3' C14' C15' 16.0(7)
C3' C14' C15' O14' -104.0(5)
O14' C14' C15' C20' 106.4(5)
C3' C14' C15' C20' 2.4(8)
N1' C2' C16' C22' -5.6(7)
C7' C2' C16' C22' 179.1(4)
N1' C2' C16' C17' 170.2(4)
C7' C2' C16' C17' -5.1(7)
C2' C16' C17' C20' -34.9(6)
C22' C16' C17' C20' 140.6(5)
O14' C15' C20' C21' 83.2(5)
C14' C15' C20' C21' 13.6(6)
O14' C15' C20' C19' -159.8(4)
C14' C15' C20' C19' 130.5(5)
O14' C15' C20' C17' -36.5(6)
C14' C15' C20' C17' -106.2(5)
C18' C19' C20' C21' -171.0(5)
C18' C19' C20' C15' 71.6(6)
C18' C19' C20' C17' -49.5(6)
C16' C17' C20' C21' 59.1(5)
C16' C17' C20' C15' 178.5(4)
C16' C17' C20' C19' -61.8(5)
C15' C20' C21' N4' -47.6(5)
C19' C20' C21' N4' -164.0(4)
C17' C20' C21' N4' 72.2(5)
C15' C20' C21' C7' -165.1(4)
C19' C20' C21' C7' 78.5(5)
C17' C20' C21' C7' -45.3(5)
C2' C7' C21' N4' -112.2(4)
C8' C7' C21' N4' 127.4(4)
C6' C7' C21' N4' 6.7(4)
C2' C7' C21' C20' 8.3(5)
C8' C7' C21' C20' -112.0(5)
C6' C7' C21' C20' 127.2(4)
C2' C16' C22' O22' -5.6(8)
C17' C16' C22' O22' 178.9(5)
C2' C16' C22' O23' 173.7(4)
C17' C16' C22' O23' -1.8(7)
C12 C13 N1 C2 174.2(5)
C8 C13 N1 C2 -2.1(5)
C16 C2 N1 C13 -161.9(5)
C7 C2 N1 C13 12.6(5)
C6 C5 N4 C3 174.6(4)
C6 C5 N4 C21 44.4(4)
C10' C3 N4 C5 -62.2(5)
C14 C3 N4 C5 -174.1(4)
C10' C3 N4 C21 66.0(4)
C14 C3 N4 C21 -45.9(4)
C20 C21 N4 C5 -148.3(3)
C7 C21 N4 C5 -25.4(4)
C20 C21 N4 C3 77.4(4)
C7 C21 N4 C3 -159.6(3)
C16' C2' N1' C13' -154.1(5)
C7' C2' N1' C13' 21.9(5)
C12' C13' N1' C2' 175.0(4)
C8' C13' N1' C2' -7.8(5)
C14' C3' N4' C5' -176.9(4)
C14' C3' N4' C21' -53.2(5)
C6' C5' N4' C3' 174.8(4)
C6' C5' N4' C21' 47.7(5)
C20' C21' N4' C3' 72.5(5)
C7' C21' N4' C3' -163.4(4)
C20' C21' N4' C5' -158.0(4)
C7' C21' N4' C5' -33.9(5)
C11 C12 O12 C24 -142.4(7)
C13 C12 O12 C24 43.2(9)
O22 C22 O23 C23 -1.8(7)
C16 C22 O23 C23 178.5(4)
C10' C11' O11' C14 -10.7(5)
C12' C11' O11' C14 168.5(4)
C15 C14 O11' C11' 143.6(3)
C3 C14 O11' C11' 19.6(4)
C3' C14' O14' C15' 111.5(5)
C20' C15' O14' C14' -111.7(5)
O22' C22' O23' C23' 0.8(7)
C16' C22' O23' C23' -178.6(4)
